data_7230005
loop_
_publ_author_name
'Liu, Boyang'
'Glass, Elliot N.'
'Wang, Ru-Pan'
'Cui, Yi-Tao'
'Harada, Yoshihisa'
'Huang, Di-Jing'
'Schuppler, Stefan'
'Hill, Craig L.'
'de Groot, Frank M. F.'

_publ_section_title
;
 Cobalt-to-vanadium charge transfer in polyoxometalate water oxidation
 catalysts revealed by 2p3d resonant inelastic X-ray scattering.
;
_journal_issue 6
_journal_name_full 'Physical chemistry chemical physics : PCCP'
_journal_page_first 4554
_journal_page_last 4562
_journal_paper_doi 10.1039/c7cp06786k
_journal_volume 20
_journal_year 2018
_chemical_formula_moiety '(K +)10 [(Co 2+)4 2(H2 O) (W 6+)18 (V 5+)2 (O 2-)68]. 24(H2 O)'
_chemical_formula_sum 'Co4 H52 K10 O94 V2 W18'
_chemical_formula_weight 5594.32
_space_group_crystal_system monoclinic
_space_group_IT_number 14
_space_group_name_Hall '-P 2yn'
_space_group_name_H-M_alt 'P 1 21/n 1'
_symmetry_cell_setting monoclinic
_symmetry_space_group_name_Hall '-P 2yn'
_symmetry_space_group_name_H-M 'P 1 21/n 1'
_atom_sites_solution_hydrogens geom
_atom_sites_solution_primary direct
_atom_sites_solution_secondary difmap
_audit_creation_date 2011-10-28
_audit_creation_method
;
  Olex2 1.1-alpha
  (compiled Sep 28 2011 20:31:00, GUI svn.r3868)
;
_cell_angle_alpha 90.00
_cell_angle_beta 92.3150(10)
_cell_angle_gamma 90.00
_cell_formula_units_Z 2
_cell_length_a 12.3089(3)
_cell_length_b 21.3544(5)
_cell_length_c 15.6623(4)
_cell_measurement_reflns_used 9482
_cell_measurement_temperature 110
_cell_measurement_theta_max 27.499
_cell_measurement_theta_min 2.309
_cell_volume 4113.46(17)
_computing_cell_refinement 'SAINT v7.68A (Bruker, 2009)'
_computing_data_collection 'APEX2 v2011.2-4 (Bruker, 2011)'
_computing_data_reduction 'SAINT v7.68A (Bruker, 2009)'
_computing_molecular_graphics
;
O. V. Dolomanov, L. J. Bourhis, R. J. Gildea, J. A. K. Howard and H. Puschmann,
OLEX2: a complete structure solution, refinement and analysis program.
J. Appl. Cryst. (2009). 42, 339-341.
;
_computing_publication_material
;
O. V. Dolomanov, L. J. Bourhis, R. J. Gildea, J. A. K. Howard and H. Puschmann,
OLEX2: a complete structure solution, refinement and analysis program.
J. Appl. Cryst. (2009). 42, 339-341.
;
_computing_structure_refinement 'SHELXL-97 (Sheldrick, 2008)'
_computing_structure_solution 'SHELXS-97 (Sheldrick, 2008)'
_diffrn_ambient_temperature 110
_diffrn_detector_area_resol_mean 512
_diffrn_measured_fraction_theta_full 0.998
_diffrn_measured_fraction_theta_max 0.998
_diffrn_measurement_device_type 'Bruker D8 diffractometer with APEX2 detector'
_diffrn_measurement_method '\f and \w scans with a narrow frame width'
_diffrn_radiation_monochromator graphite
_diffrn_radiation_type MoK\a
_diffrn_radiation_wavelength 0.71073
_diffrn_reflns_av_R_equivalents 0.0535
_diffrn_reflns_av_unetI/netI 0.0266
_diffrn_reflns_limit_h_max 15
_diffrn_reflns_limit_h_min -15
_diffrn_reflns_limit_k_max 27
_diffrn_reflns_limit_k_min -27
_diffrn_reflns_limit_l_max 20
_diffrn_reflns_limit_l_min -20
_diffrn_reflns_number 89273
_diffrn_reflns_theta_full 27.53
_diffrn_reflns_theta_max 27.53
_diffrn_reflns_theta_min 1.91
_diffrn_source 'sealed tube'
_diffrn_source_current 35.0
_diffrn_source_power 1.575
_diffrn_source_voltage 45.0
_exptl_absorpt_coefficient_mu 26.684
_exptl_absorpt_correction_T_max 0.0208
_exptl_absorpt_correction_T_min 0.0005
_exptl_absorpt_correction_type numerical
_exptl_absorpt_process_details
;
SADABS-2008/1 (Bruker,2008) was used for absorption correction.
R(int) was 0.0995 before and 0.0599 after correction.
The Ratio of minimum to maximum transmission is 0.0240.
The \l/2 correction factor is 0.0015.
;
_exptl_crystal_colour yellow
_exptl_crystal_density_diffrn 4.517
_exptl_crystal_density_method 'not measured'
_exptl_crystal_description needle
_exptl_crystal_F_000 4960
_exptl_crystal_size_max 0.51
_exptl_crystal_size_mid 0.212
_exptl_crystal_size_min 0.12
_refine_diff_density_max 1.740
_refine_diff_density_min -1.527
_refine_diff_density_rms 0.231
_refine_ls_extinction_method none
_refine_ls_goodness_of_fit_ref 1.054
_refine_ls_hydrogen_treatment mixed
_refine_ls_matrix_type full
_refine_ls_number_parameters 617
_refine_ls_number_reflns 9460
_refine_ls_number_restraints 28
_refine_ls_restrained_S_all 1.117
_refine_ls_R_factor_all 0.0272
_refine_ls_R_factor_gt 0.0243
_refine_ls_shift/su_max 0.001
_refine_ls_shift/su_mean 0.000
_refine_ls_structure_factor_coef Fsqd
_refine_ls_weighting_details 'calc w=1/[\s^2^(Fo^2^)+(0.0259P)^2^+33.5745P] where P=(Fo^2^+2Fc^2^)/3'
_refine_ls_weighting_scheme calc
_refine_ls_wR_factor_gt 0.0590
_refine_ls_wR_factor_ref 0.0604
_reflns_number_gt 8744
_reflns_number_total 9460
_reflns_threshold_expression >2sigma(I)
_cod_data_source_file c7cp06786k2.cif
_cod_data_source_block 4122072
_cod_depositor_comments
;
The following automatic conversions were performed:

'_symmetry_cell_setting' value 'Monoclinic' changed to 'monoclinic'
according to
/usr/data/users/saulius/crontab/automatic-downloads/rss-feeds/ACS/lib/dictionaries/cif_core.dic
dictionary named 'cif_core.dic' version 2.4.2 from 2011-04-26.

Automatic conversion script
Id: cif_fix_values 2281 2013-09-26 08:29:07Z andrius 

 Adding full bibliography for 4122072.cif.

 Adding full bibliography for 7230005--7230006.cif.
;
_cod_original_sg_symbol_H-M 'P 21/n'
_cod_original_formula_sum 'H52 Co4 K10 O94 V2 W18'
_cod_database_code 7230005

loop_
_symmetry_equiv_pos_site_id
_symmetry_equiv_pos_as_xyz
1 x,y,z
2 1/2-x,1/2+y,1/2-z
3 -x,-y,-z
4 1/2+x,1/2-y,1/2+z

loop_
_atom_site_aniso_label
_atom_site_aniso_U_11
_atom_site_aniso_U_22
_atom_site_aniso_U_33
_atom_site_aniso_U_23
_atom_site_aniso_U_13
_atom_site_aniso_U_12
W1 0.0181(1) 0.0158(1) 0.0184(1) -0.0013(1) 0.0014(1) -0.0006(1)
W2 0.0171(1) 0.0176(1) 0.0180(1) -0.0010(1) 0.0011(1) -0.0003(1)
W3 0.0161(1) 0.0175(1) 0.0186(1) -0.0010(1) -0.0001(1) 0.0004(1)
W4 0.0185(1) 0.0161(1) 0.0178(1) 0.0000(1) 0.0003(1) 0.0007(1)
W5 0.0166(1) 0.0157(1) 0.0180(1) -0.0010(1) 0.0012(1) -0.0007(1)
W6 0.0162(1) 0.0173(1) 0.0184(1) -0.0014(1) -0.0002(1) 0.0006(1)
W7 0.0177(1) 0.0176(1) 0.0177(1) -0.0013(1) -0.0001(1) 0.0006(1)
W8 0.0196(1) 0.0163(1) 0.0179(1) 0.0008(1) -0.0001(1) 0.0004(1)
W9 0.0187(1) 0.0168(1) 0.0199(1) 0.0004(1) 0.0005(1) -0.0015(1)
Co1 0.0169(4) 0.0175(4) 0.0198(4) -0.0014(3) 0.0001(3) -0.0003(3)
Co2 0.0173(4) 0.0164(4) 0.0184(4) -0.0006(3) -0.0001(3) 0.0005(3)
V1 0.0159(5) 0.0154(5) 0.0168(5) -0.0007(4) 0.0001(4) -0.0003(4)
O1 0.019(2) 0.018(2) 0.025(3) -0.0007(18) 0.0043(18) -0.0029(17)
O1W 0.024(2) 0.032(3) 0.030(3) -0.011(2) 0.002(2) -0.002(2)
O2 0.021(2) 0.017(2) 0.019(2) -0.0004(17) 0.0008(18) 0.0008(17)
O3 0.019(2) 0.019(2) 0.021(2) 0.0003(18) 0.0008(18) -0.0017(17)
O4 0.019(2) 0.020(2) 0.018(2) 0.0005(17) 0.0007(17) -0.0018(17)
O5 0.022(2) 0.015(2) 0.019(2) -0.0006(17) 0.0028(18) -0.0020(17)
O6 0.018(2) 0.019(2) 0.021(2) -0.0012(17) 0.0011(17) -0.0006(17)
O7 0.018(2) 0.016(2) 0.019(2) 0.0005(17) 0.0009(17) 0.0017(16)
O8 0.018(2) 0.018(2) 0.021(2) -0.0001(17) -0.0001(18) -0.0014(17)
O9 0.018(2) 0.020(2) 0.018(2) -0.0014(17) -0.0002(17) 0.0011(17)
O10 0.022(2) 0.015(2) 0.021(2) 0.0024(17) -0.0040(18) 0.0012(17)
O11 0.016(2) 0.024(2) 0.018(2) -0.0004(18) 0.0000(17) 0.0019(17)
O12 0.022(2) 0.015(2) 0.020(2) -0.0012(17) -0.0017(18) -0.0004(17)
O13 0.021(2) 0.022(2) 0.018(2) 0.0015(18) -0.0009(18) -0.0004(18)
O14 0.022(2) 0.019(2) 0.019(2) -0.0008(17) 0.0014(18) -0.0012(17)
O15 0.016(2) 0.016(2) 0.022(2) 0.0004(17) -0.0001(17) -0.0006(16)
O16 0.021(2) 0.019(2) 0.021(2) -0.0003(18) -0.0005(18) -0.0007(17)
O17 0.019(2) 0.018(2) 0.021(2) -0.0032(17) -0.0004(18) 0.0009(17)
O18 0.019(2) 0.017(2) 0.019(2) -0.0010(17) 0.0010(17) -0.0002(17)
O19 0.018(2) 0.018(2) 0.018(2) -0.0037(17) 0.0011(17) -0.0005(16)
O20 0.022(2) 0.017(2) 0.019(2) -0.0019(17) 0.0011(18) -0.0030(17)
O21 0.020(2) 0.019(2) 0.016(2) 0.0009(17) -0.0028(17) 0.0011(17)
O23 0.023(2) 0.022(2) 0.028(3) 0.004(2) 0.002(2) -0.0033(18)
O24 0.018(2) 0.020(2) 0.021(2) 0.0011(18) -0.0003(17) 0.0035(17)
O25 0.029(2) 0.018(2) 0.024(3) 0.0069(18) 0.000(2) 0.0022(18)
O26 0.024(2) 0.024(2) 0.018(2) -0.0036(18) -0.0017(19) 0.0000(18)
O27 0.017(2) 0.020(2) 0.027(3) -0.0043(19) -0.0004(18) -0.0006(17)
O28 0.022(2) 0.016(2) 0.018(2) -0.0036(17) -0.0009(18) -0.0029(17)
O29 0.020(2) 0.019(2) 0.021(2) -0.0010(18) 0.0044(18) -0.0009(17)
O30 0.018(2) 0.019(2) 0.017(2) -0.0007(17) -0.0018(17) 0.0001(16)
O31 0.021(2) 0.015(2) 0.022(2) -0.0016(17) 0.0002(18) -0.0009(17)
O32 0.024(2) 0.019(2) 0.024(3) 0.0029(18) -0.0007(19) 0.0003(18)
O33 0.019(2) 0.021(2) 0.024(3) -0.0026(18) -0.0031(18) 0.0020(17)
O34 0.023(2) 0.022(2) 0.022(2) -0.0002(18) 0.0036(19) 0.0017(18)
O35 0.021(2) 0.019(2) 0.020(2) -0.0024(17) 0.0023(18) -0.0013(17)
O2W 0.035(3) 0.032(3) 0.043(3) -0.005(2) -0.003(3) 0.006(2)
O3W 0.022(2) 0.029(2) 0.027(3) -0.002(2) 0.000(2) 0.0008(19)
O4W 0.025(3) 0.034(3) 0.049(4) 0.002(3) 0.002(2) -0.001(2)
O5W 0.040(3) 0.042(3) 0.029(3) -0.010(2) 0.009(2) -0.007(3)
O6W 0.044(3) 0.032(3) 0.059(4) -0.006(3) 0.022(3) -0.007(3)
O7W 0.035(3) 0.043(3) 0.075(5) -0.015(3) 0.019(3) -0.002(3)
O8W 0.047(3) 0.030(3) 0.027(3) -0.002(2) 0.007(2) 0.004(2)
O9W 0.058(5) 0.125(8) 0.070(6) 0.054(6) 0.012(4) -0.005(5)
O10W 0.059(5) 0.162(9) 0.030(4) 0.009(5) -0.001(3) 0.063(5)
O14W 0.039(3) 0.025(2) 0.029(3) 0.005(2) 0.011(2) 0.007(2)
K1 0.0328(8) 0.0248(7) 0.0368(9) 0.0008(6) 0.0024(7) 0.0039(6)
K2 0.0390(9) 0.0323(8) 0.0256(8) -0.0010(6) -0.0053(7) 0.0086(7)
K3 0.0219(6) 0.0249(7) 0.0234(7) -0.0021(6) 0.0006(6) -0.0019(5)
K4 0.0684(13) 0.0294(8) 0.0381(10) 0.0088(7) 0.0256(9) 0.0183(8)
K5 0.0423(10) 0.0440(10) 0.0393(11) -0.0144(8) -0.0125(8) 0.0148(8)

loop_
_atom_site_label
_atom_site_type_symbol
_atom_site_thermal_displace_type
_atom_site_fract_x
_atom_site_fract_y
_atom_site_fract_z
_atom_site_occupancy
_atom_site_U_iso_or_equiv
_atom_site_calc_flag
_atom_site_refinement_flags
_atom_site_disorder_assembly
_atom_site_disorder_group
W1 W Uani 0.51990(2) -0.24038(1) 0.29693(2) 1.000 0.0174(1) d . . .
W2 W Uani 0.73526(2) -0.14630(1) 0.19207(2) 1.000 0.0175(1) d . . .
W3 W Uani 0.84814(2) -0.11083(1) 0.38966(2) 1.000 0.0174(1) d . . .
W4 W Uani 0.63649(2) -0.20426(1) 0.49429(2) 1.000 0.0175(1) d . . .
W5 W Uani 0.36750(2) -0.17252(1) 0.45013(2) 1.000 0.0168(1) d . . .
W6 W Uani 0.29048(2) -0.04224(1) 0.29927(2) 1.000 0.0173(1) d . . .
W7 W Uani 0.44059(2) -0.11174(1) 0.14429(2) 1.000 0.0177(1) d . . .
W8 W Uani 0.48789(2) 0.04161(1) 0.20511(2) 1.000 0.0180(1) d . . .
W9 W Uani 0.77915(2) 0.00641(1) 0.25466(2) 1.000 0.0185(1) d . . .
Co1 Co Uani 0.71450(7) 0.02493(4) 0.47765(6) 1.000 0.0181(2) d . . .
Co2 Co Uani 0.46457(7) 0.05810(4) 0.43185(6) 1.000 0.0174(2) d . . .
V1 V Uani 0.56815(8) -0.07523(5) 0.35795(7) 1.000 0.0161(3) d . . .
O1 O Uani 0.6490(4) -0.2081(2) 0.2490(3) 1.000 0.0206(14) d . . .
O1W O Uani 0.8546(4) 0.0733(2) 0.5026(3) 1.000 0.0286(16) d D . .
O2 O Uani 0.6919(4) -0.0809(2) 0.3132(3) 1.000 0.0190(12) d . . .
O3 O Uani 0.8436(4) -0.1591(2) 0.2785(3) 1.000 0.0197(12) d . . .
O4 O Uani 0.7566(4) -0.1764(2) 0.4302(3) 1.000 0.0190(12) d . . .
O5 O Uani 0.5335(4) -0.14837(19) 0.3899(3) 1.000 0.0186(12) d . . .
O6 O Uani 0.3920(3) -0.2360(2) 0.3599(3) 1.000 0.0193(12) d . . .
O7 O Uani 0.4799(3) -0.2185(2) 0.5135(3) 1.000 0.0177(12) d . . .
O8 O Uani 0.3068(3) -0.1223(2) 0.3583(3) 1.000 0.0190(12) d . . .
O9 O Uani 0.3057(3) -0.0936(2) 0.1928(3) 1.000 0.0187(12) d . . .
O10 O Uani 0.4463(4) -0.1855(2) 0.2150(3) 1.000 0.0195(12) d . . .
O11 O Uani 0.5958(3) -0.1201(2) 0.1439(3) 1.000 0.0194(12) d . . .
O12 O Uani 0.4588(4) -0.0253(2) 0.1188(3) 1.000 0.0191(12) d . . .
O13 O Uani 0.6383(4) 0.0211(2) 0.1984(3) 1.000 0.0204(12) d . . .
O14 O Uani 0.7878(4) -0.0657(2) 0.1707(3) 1.000 0.0200(12) d . . .
O15 O Uani 0.8902(3) -0.04283(19) 0.3157(3) 1.000 0.0180(12) d . . .
O16 O Uani 0.7406(4) 0.0436(2) 0.3510(3) 1.000 0.0204(12) d . . .
O17 O Uani 0.8057(4) -0.0565(2) 0.4689(3) 1.000 0.0194(12) d . . .
O18 O Uani 0.5694(4) -0.0243(2) 0.4414(3) 1.000 0.0183(12) d . . .
O19 O Uani 0.3340(3) -0.0026(2) 0.3984(3) 1.000 0.0180(12) d . . .
O20 O Uani 0.5038(4) 0.0736(2) 0.3110(3) 1.000 0.0193(12) d . . .
O21 O Uani 0.4768(4) -0.0542(2) 0.2781(3) 1.000 0.0184(12) d . . .
O23 O Uani 0.8584(4) 0.0618(2) 0.2064(3) 1.000 0.0243(14) d . . .
O24 O Uani 0.3328(4) 0.0257(2) 0.2300(3) 1.000 0.0197(12) d . . .
O25 O Uani 0.4745(4) 0.1069(2) 0.1408(3) 1.000 0.0237(14) d . . .
O26 O Uani 0.3999(4) -0.1411(2) 0.0459(3) 1.000 0.0221(12) d . . .
O27 O Uani 0.1511(4) -0.0338(2) 0.2945(3) 1.000 0.0214(14) d . . .
O28 O Uani 0.3945(4) -0.1018(2) 0.5139(3) 1.000 0.0187(12) d . . .
O29 O Uani 0.2519(4) -0.2034(2) 0.4919(3) 1.000 0.0199(12) d . . .
O30 O Uani 0.6018(3) -0.2622(2) 0.3963(3) 1.000 0.0181(12) d . . .
O31 O Uani 0.6302(4) -0.1333(2) 0.5560(3) 1.000 0.0194(12) d . . .
O32 O Uani 0.6954(4) -0.2585(2) 0.5633(3) 1.000 0.0224(14) d . . .
O33 O Uani 0.9751(4) -0.1376(2) 0.4261(3) 1.000 0.0214(14) d . . .
O34 O Uani 0.7834(4) -0.1894(2) 0.1095(3) 1.000 0.0223(12) d . . .
O35 O Uani 0.5074(4) -0.3122(2) 0.2472(3) 1.000 0.0200(12) d . . .
O1D O Uiso 0.890(3) 0.0207(15) -0.108(2) 0.361(13) 0.103(5) d P A 2
O1E O Uiso 1.010(3) -0.0105(13) 0.1056(19) 0.361(13) 0.081(4) d P A 3
O1B O Uiso 0.9567(14) 0.0012(7) 0.0680(11) 0.639(13) 0.081(4) d P A 4
O1C O Uiso 0.8287(16) 0.0367(9) -0.0655(13) 0.639(13) 0.103(5) d P A 1
O2W O Uani 0.2593(5) 0.1557(3) 0.2783(4) 1.000 0.0368(17) d . . .
O3W O Uani 0.0217(4) 0.0532(2) 0.3988(3) 1.000 0.0260(14) d . . .
O4W O Uani 0.0419(4) -0.1346(3) 0.1923(4) 1.000 0.0360(19) d . . .
O5W O Uani 0.5227(5) -0.2790(3) 0.0637(4) 1.000 0.0368(17) d . . .
O6W O Uani 0.4912(5) -0.3558(3) 0.5141(4) 1.000 0.0445(19) d . . .
O7W O Uani 0.8034(5) -0.3118(3) 0.3330(5) 1.000 0.051(2) d . . .
O8W O Uani 0.9495(5) -0.2977(2) 0.1898(4) 1.000 0.0345(17) d . . .
O9W O Uani 0.7955(7) -0.1122(5) -0.0755(6) 1.000 0.084(4) d . . .
O10W O Uani 0.6909(6) -0.0101(5) 0.0122(5) 1.000 0.084(4) d . . .
O14W O Uani 0.0561(4) -0.2459(2) 0.3363(3) 1.000 0.0307(16) d . . .
K1 K Uani 0.08576(13) 0.07768(7) 0.21515(11) 1.000 0.0314(5) d . . .
K2 K Uani 0.62259(14) -0.18536(8) -0.02554(11) 1.000 0.0325(5) d . . .
K3 K Uani 0.22226(11) -0.21380(7) 0.23259(10) 1.000 0.0234(4) d . . .
K4 K Uani 0.70657(18) -0.32861(8) 0.16007(13) 1.000 0.0447(6) d . . .
K5 K Uani 0.70017(16) -0.37764(9) 0.45049(13) 1.000 0.0423(6) d . . .
H1WA H Uiso 0.879(5) 0.089(4) 0.560(2) 1.000 0.0430 d D . .
H1WB H Uiso 0.920(3) 0.064(4) 0.469(4) 1.000 0.0430 d D . .

loop_
_atom_type_symbol
_atom_type_description
_atom_type_scat_dispersion_real
_atom_type_scat_dispersion_imag
_atom_type_scat_source
Co Co 0.3494 0.9721 'International Tables Vol C Tables 4.2.6.8 and 6.1.1.4'
H H 0.0000 0.0000 'International Tables Vol C Tables 4.2.6.8 and 6.1.1.4'
K K 0.2009 0.2494 'International Tables Vol C Tables 4.2.6.8 and 6.1.1.4'
O O 0.0106 0.0060 'International Tables Vol C Tables 4.2.6.8 and 6.1.1.4'
V V 0.3005 0.5294 'International Tables Vol C Tables 4.2.6.8 and 6.1.1.4'
W W -0.8490 6.8722 'International Tables Vol C Tables 4.2.6.8 and 6.1.1.4'

loop_
_geom_angle_atom_site_label_1
_geom_angle_atom_site_label_2
_geom_angle_atom_site_label_3
_geom_angle
_geom_angle_site_symmetry_1
_geom_angle_site_symmetry_3
_geom_angle_publ_flag
O1 W1 O5 84.62(17) . . yes
O1 W1 O6 155.21(18) . . yes
O1 W1 O10 84.0(2) . . yes
O1 W1 O30 89.31(19) . . yes
O1 W1 O35 101.8(2) . . yes
O5 W1 O6 71.87(17) . . yes
O5 W1 O10 85.83(17) . . yes
O5 W1 O30 71.62(17) . . yes
O5 W1 O35 170.28(19) . . yes
O6 W1 O10 86.5(2) . . yes
O6 W1 O30 90.59(18) . . yes
O6 W1 O35 102.6(2) . . yes
O10 W1 O30 157.01(19) . . yes
O10 W1 O35 102.0(2) . . yes
O30 W1 O35 100.9(2) . . yes
O1 W2 O2 83.71(17) . . yes
O1 W2 O3 87.5(2) . . yes
O1 W2 O11 83.21(19) . . yes
O1 W2 O14 155.4(2) . . yes
O1 W2 O34 101.2(2) . . yes
O2 W2 O3 72.16(18) . . yes
O2 W2 O11 85.34(18) . . yes
O2 W2 O14 72.55(18) . . yes
O2 W2 O34 172.4(2) . . yes
O3 W2 O11 156.5(2) . . yes
O3 W2 O14 91.3(2) . . yes
O3 W2 O34 102.0(2) . . yes
O11 W2 O14 88.39(19) . . yes
O11 W2 O34 101.0(2) . . yes
O14 W2 O34 103.1(2) . . yes
O2 W3 O3 72.65(18) . . yes
O2 W3 O4 83.46(18) . . yes
O2 W3 O15 73.78(16) . . yes
O2 W3 O17 85.42(19) . . yes
O2 W3 O33 167.93(19) . . yes
O3 W3 O4 85.23(19) . . yes
O3 W3 O15 82.32(18) . . yes
O3 W3 O17 158.1(2) . . yes
O3 W3 O33 96.2(2) . . yes
O4 W3 O15 156.45(19) . . yes
O4 W3 O17 93.0(2) . . yes
O4 W3 O33 100.6(2) . . yes
O15 W3 O17 91.22(19) . . yes
O15 W3 O33 100.61(19) . . yes
O17 W3 O33 105.6(2) . . yes
O4 W4 O5 83.33(18) . . yes
O4 W4 O7 154.35(19) . . yes
O4 W4 O30 86.30(18) . . yes
O4 W4 O31 94.1(2) . . yes
O4 W4 O32 102.9(2) . . yes
O5 W4 O7 71.58(18) . . yes
O5 W4 O30 71.87(16) . . yes
O5 W4 O31 84.98(18) . . yes
O5 W4 O32 167.82(18) . . yes
O7 W4 O30 80.99(17) . . yes
O7 W4 O31 89.1(2) . . yes
O7 W4 O32 100.9(2) . . yes
O30 W4 O31 156.67(19) . . yes
O30 W4 O32 97.85(19) . . yes
O31 W4 O32 104.8(2) . . yes
O5 W5 O6 72.80(15) . . yes
O5 W5 O7 72.62(17) . . yes
O5 W5 O8 83.96(16) . . yes
O5 W5 O28 84.04(18) . . yes
O5 W5 O29 170.19(18) . . yes
O6 W5 O7 83.86(18) . . yes
O6 W5 O8 85.08(18) . . yes
O6 W5 O28 156.72(19) . . yes
O6 W5 O29 99.23(19) . . yes
O7 W5 O8 156.17(17) . . yes
O7 W5 O28 91.6(2) . . yes
O7 W5 O29 101.3(2) . . yes
O8 W5 O28 90.26(19) . . yes
O8 W5 O29 101.30(19) . . yes
O28 W5 O29 104.1(2) . . yes
O8 W6 O9 84.48(18) . . yes
O8 W6 O19 88.99(19) . . yes
O8 W6 O21 83.62(15) . . yes
O8 W6 O24 156.37(18) . . yes
O8 W6 O27 101.28(18) . . yes
O9 W6 O19 157.25(16) . . yes
O9 W6 O21 72.48(15) . . yes
O9 W6 O24 84.60(18) . . yes
O9 W6 O27 98.45(19) . . yes
O19 W6 O21 85.17(16) . . yes
O19 W6 O24 93.08(19) . . yes
O19 W6 O27 104.19(19) . . yes
O21 W6 O24 73.12(18) . . yes
O21 W6 O27 169.39(19) . . yes
O24 W6 O27 101.0(2) . . yes
O9 W7 O10 87.1(2) . . yes
O9 W7 O11 155.4(2) . . yes
O9 W7 O12 89.9(2) . . yes
O9 W7 O26 101.9(2) . . yes
O10 W7 O11 85.0(2) . . yes
O10 W7 O12 155.8(2) . . yes
O10 W7 O26 102.7(2) . . yes
O11 W7 O12 87.9(2) . . yes
O11 W7 O26 102.6(2) . . yes
O12 W7 O26 101.4(2) . . yes
O12 W8 O13 86.9(2) . . yes
O12 W8 O20 155.51(19) . . yes
O12 W8 O21 72.11(17) . . yes
O12 W8 O24 82.12(19) . . yes
O12 W8 O25 100.0(2) . . yes
O13 W8 O20 93.9(2) . . yes
O13 W8 O21 84.41(18) . . yes
O13 W8 O24 155.53(18) . . yes
O13 W8 O25 102.9(2) . . yes
O20 W8 O21 83.59(18) . . yes
O20 W8 O24 87.4(2) . . yes
O20 W8 O25 103.7(2) . . yes
O21 W8 O24 71.43(17) . . yes
O21 W8 O25 169.1(2) . . yes
O24 W8 O25 100.5(2) . . yes
O2 W9 O13 83.77(18) . . yes
O2 W9 O14 71.85(17) . . yes
O2 W9 O15 72.73(17) . . yes
O2 W9 O16 83.24(18) . . yes
O2 W9 O23 170.75(19) . . yes
O13 W9 O14 84.12(19) . . yes
O13 W9 O15 155.35(17) . . yes
O13 W9 O16 92.8(2) . . yes
O13 W9 O23 101.6(2) . . yes
O14 W9 O15 81.61(19) . . yes
O14 W9 O16 155.08(19) . . yes
O14 W9 O23 101.0(2) . . yes
O15 W9 O16 91.8(2) . . yes
O15 W9 O23 100.8(2) . . yes
O16 W9 O23 103.9(2) . . yes
O1W Co1 O16 85.57(19) . . yes
O1W Co1 O17 88.94(18) . . yes
O1W Co1 O18 175.60(19) . . yes
O1W Co1 O19 101.96(18) . 3_656 yes
O1W Co1 O28 97.36(18) . 3_656 yes
O16 Co1 O17 89.59(18) . . yes
O16 Co1 O18 90.03(19) . . yes
O16 Co1 O19 172.19(18) . 3_656 yes
O16 Co1 O28 91.94(18) . 3_656 yes
O17 Co1 O18 91.08(18) . . yes
O17 Co1 O19 92.60(17) . 3_656 yes
O17 Co1 O28 173.61(19) . 3_656 yes
O18 Co1 O19 82.43(17) . 3_656 yes
O18 Co1 O28 82.72(18) . 3_656 yes
O19 Co1 O28 85.10(17) 3_656 3_656 yes
O18 Co2 O19 87.94(17) . . yes
O18 Co2 O20 91.93(18) . . yes
O18 Co2 O18 78.72(18) . 3_656 yes
O18 Co2 O28 81.68(17) . 3_656 yes
O18 Co2 O31 170.62(19) . 3_656 yes
O19 Co2 O20 94.42(19) . . yes
O18 Co2 O19 81.38(18) 3_656 . yes
O19 Co2 O28 166.41(18) . 3_656 yes
O19 Co2 O31 94.33(18) . 3_656 yes
O18 Co2 O20 169.83(18) 3_656 . yes
O20 Co2 O28 94.68(19) . 3_656 yes
O20 Co2 O31 96.97(19) . 3_656 yes
O18 Co2 O28 87.96(18) 3_656 3_656 yes
O18 Co2 O31 92.60(18) 3_656 3_656 yes
O28 Co2 O31 94.56(19) 3_656 3_656 yes
O2 V1 O5 107.1(2) . . yes
O2 V1 O18 112.4(2) . . yes
O2 V1 O21 106.9(2) . . yes
O5 V1 O18 110.9(2) . . yes
O5 V1 O21 107.0(2) . . yes
O18 V1 O21 112.3(2) . . yes
W1 O1 W2 155.1(3) . . yes
W2 O2 W3 92.36(16) . . yes
W2 O2 W9 91.89(16) . . yes
W2 O2 V1 126.1(2) . . yes
W3 O2 W9 92.15(17) . . yes
W3 O2 V1 123.0(2) . . yes
W9 O2 V1 122.2(2) . . yes
W2 O3 W3 122.7(2) . . yes
W3 O4 W4 151.1(3) . . yes
W1 O5 W4 91.62(14) . . yes
W1 O5 W5 91.32(15) . . yes
W1 O5 V1 125.1(2) . . yes
W4 O5 W5 93.60(16) . . yes
W4 O5 V1 122.4(2) . . yes
W5 O5 V1 123.7(2) . . yes
W1 O6 W5 123.8(2) . . yes
W4 O7 W5 121.5(2) . . yes
W5 O8 W6 150.9(2) . . yes
W6 O9 W7 123.8(2) . . yes
W1 O10 W7 151.9(3) . . yes
W2 O11 W7 153.6(3) . . yes
W7 O12 W8 125.0(2) . . yes
W8 O13 W9 149.7(3) . . yes
W2 O14 W9 123.6(2) . . yes
W3 O15 W9 119.92(19) . . yes
W9 O16 Co1 141.6(2) . . yes
W3 O17 Co1 139.6(3) . . yes
Co1 O18 Co2 96.16(17) . . yes
Co1 O18 V1 120.2(3) . . yes
Co1 O18 Co2 96.37(19) . 3_656 yes
Co2 O18 V1 118.4(2) . . yes
Co2 O18 Co2 101.3(2) . 3_656 yes
Co2 O18 V1 119.7(2) 3_656 . yes
W6 O19 Co2 133.4(2) . . yes
W6 O19 Co1 126.3(2) . 3_656 yes
Co1 O19 Co2 98.69(19) 3_656 . yes
W8 O20 Co2 142.1(3) . . yes
W6 O21 W8 92.89(16) . . yes
W6 O21 V1 123.0(2) . . yes
W8 O21 V1 122.4(2) . . yes
W6 O24 W8 122.0(2) . . yes
W5 O28 Co1 124.6(3) . 3_656 yes
W5 O28 Co2 135.2(3) . 3_656 yes
Co1 O28 Co2 98.25(18) 3_656 3_656 yes
W1 O30 W4 124.9(2) . . yes
W4 O31 Co2 139.9(3) . 3_656 yes
Co1 O1W H1WA 125(3) . . no
Co1 O1W H1WB 120(4) . . no
H1WA O1W H1WB 109(5) . . no

loop_
_geom_bond_atom_site_label_1
_geom_bond_atom_site_label_2
_geom_bond_distance
_geom_bond_site_symmetry_2
_geom_bond_publ_flag
W1 O1 1.913(5) . yes
W1 O5 2.447(4) . yes
W1 O6 1.894(4) . yes
W1 O10 1.936(5) . yes
W1 O30 1.879(4) . yes
W1 O35 1.724(4) . yes
W2 O1 1.934(5) . yes
W2 O2 2.432(5) . yes
W2 O3 1.881(5) . yes
W2 O11 1.930(4) . yes
W2 O14 1.874(4) . yes
W2 O34 1.713(5) . yes
W3 O2 2.314(5) . yes
W3 O3 2.022(5) . yes
W3 O4 1.921(5) . yes
W3 O15 1.941(4) . yes
W3 O17 1.792(5) . yes
W3 O33 1.739(5) . yes
W4 O4 1.915(5) . yes
W4 O5 2.353(5) . yes
W4 O7 1.986(4) . yes
W4 O30 2.004(5) . yes
W4 O31 1.801(4) . yes
W4 O32 1.724(5) . yes
W5 O5 2.342(5) . yes
W5 O6 1.990(4) . yes
W5 O7 1.937(4) . yes
W5 O8 1.921(4) . yes
W5 O28 1.834(4) . yes
W5 O29 1.721(5) . yes
W6 O8 1.950(4) . yes
W6 O9 2.011(5) . yes
W6 O19 1.830(5) . yes
W6 O21 2.344(5) . yes
W6 O24 1.897(4) . yes
W6 O27 1.724(5) . yes
W7 O9 1.894(4) . yes
W7 O10 1.925(4) . yes
W7 O11 1.919(4) . yes
W7 O12 1.904(4) . yes
W7 O26 1.719(5) . yes
W8 O12 1.990(4) . yes
W8 O13 1.910(5) . yes
W8 O20 1.797(5) . yes
W8 O21 2.350(4) . yes
W8 O24 1.993(5) . yes
W8 O25 1.724(4) . yes
W9 O2 2.356(4) . yes
W9 O13 1.938(5) . yes
W9 O14 2.031(4) . yes
W9 O15 1.945(4) . yes
W9 O16 1.786(5) . yes
W9 O23 1.727(5) . yes
Co1 O1W 2.035(5) . yes
Co1 O16 2.061(5) . yes
Co1 O17 2.077(5) . yes
Co1 O18 2.130(5) . yes
Co1 O19 2.109(5) 3_656 yes
Co1 O28 2.128(5) 3_656 yes
Co2 O18 2.184(5) . yes
Co2 O19 2.114(4) . yes
Co2 O20 2.000(5) . yes
Co2 O18 2.169(5) 3_656 yes
Co2 O28 2.117(5) 3_656 yes
Co2 O31 1.998(5) 3_656 yes
V1 O2 1.707(5) . yes
V1 O5 1.700(4) . yes
V1 O18 1.700(5) . yes
V1 O21 1.708(5) . yes
O1W H1WA 1.00(5) . no
O1W H1WB 1.00(5) . no
O1D O1E 1.25(5) 3_755 yes

loop_
_geom_hbond_atom_site_label_D
_geom_hbond_atom_site_label_H
_geom_hbond_atom_site_label_A
_geom_hbond_distance_DH
_geom_hbond_distance_HA
_geom_hbond_distance_DA
_geom_hbond_angle_DHA
_geom_hbond_site_symmetry_A
_geom_hbond_publ_flag
O1W H1WA O33 1.00(5) 2.08(7) 2.709(7) 119(4) 3_756 yes
O1W H1WB O3W 1.00(5) 1.72(5) 2.707(7) 171(5) 1_655 yes

loop_
_geom_torsion_atom_site_label_1
_geom_torsion_atom_site_label_2
_geom_torsion_atom_site_label_3
_geom_torsion_atom_site_label_4
_geom_torsion
_geom_torsion_site_symmetry_1
_geom_torsion_site_symmetry_3
_geom_torsion_site_symmetry_4
_geom_torsion_publ_flag
O5 W1 O1 W2 -59.3(6) . . . no
O6 W1 O1 W2 -41.0(9) . . . no
O10 W1 O1 W2 27.1(6) . . . no
O30 W1 O1 W2 -130.9(6) . . . no
O35 W1 O1 W2 128.1(6) . . . no
O1 W1 O5 W4 -91.46(19) . . . no
O1 W1 O5 W5 174.90(19) . . . no
O1 W1 O5 V1 41.0(3) . . . no
O6 W1 O5 W4 96.52(19) . . . no
O6 W1 O5 W5 2.88(16) . . . no
O6 W1 O5 V1 -131.0(3) . . . no
O10 W1 O5 W4 -175.82(19) . . . no
O10 W1 O5 W5 90.54(18) . . . no
O10 W1 O5 V1 -43.4(3) . . . no
O30 W1 O5 W4 -0.39(15) . . . no
O30 W1 O5 W5 -94.03(17) . . . no
O30 W1 O5 V1 132.1(3) . . . no
O1 W1 O6 W5 -23.3(6) . . . no
O5 W1 O6 W5 -4.1(2) . . . no
O10 W1 O6 W5 -90.8(3) . . . no
O30 W1 O6 W5 66.3(3) . . . no
O35 W1 O6 W5 167.6(3) . . . no
O1 W1 O10 W7 -27.2(6) . . . no
O5 W1 O10 W7 57.8(6) . . . no
O6 W1 O10 W7 129.9(6) . . . no
O30 W1 O10 W7 46.6(9) . . . no
O35 W1 O10 W7 -128.0(6) . . . no
O1 W1 O30 W4 85.1(3) . . . no
O5 W1 O30 W4 0.6(2) . . . no
O6 W1 O30 W4 -70.1(3) . . . no
O10 W1 O30 W4 12.3(6) . . . no
O35 W1 O30 W4 -173.1(3) . . . no
O2 W2 O1 W1 59.6(6) . . . no
O3 W2 O1 W1 132.0(6) . . . no
O11 W2 O1 W1 -26.4(6) . . . no
O14 W2 O1 W1 44.5(9) . . . no
O34 W2 O1 W1 -126.3(6) . . . no
O1 W2 O2 W3 92.18(18) . . . no
O1 W2 O2 W9 -175.6(2) . . . no
O1 W2 O2 V1 -42.5(3) . . . no
O3 W2 O2 W3 2.84(17) . . . no
O3 W2 O2 W9 95.1(2) . . . no
O3 W2 O2 V1 -131.9(3) . . . no
O11 W2 O2 W3 175.85(18) . . . no
O11 W2 O2 W9 -91.92(18) . . . no
O11 W2 O2 V1 41.1(3) . . . no
O14 W2 O2 W3 -94.4(2) . . . no
O14 W2 O2 W9 -2.15(18) . . . no
O14 W2 O2 V1 130.9(3) . . . no
O1 W2 O3 W3 -88.1(3) . . . no
O2 W2 O3 W3 -3.9(2) . . . no
O11 W2 O3 W3 -21.6(6) . . . no
O14 W2 O3 W3 67.3(3) . . . no
O34 W2 O3 W3 171.0(3) . . . no
O1 W2 O11 W7 25.9(6) . . . no
O2 W2 O11 W7 -58.3(6) . . . no
O3 W2 O11 W7 -41.4(9) . . . no
O14 W2 O11 W7 -130.9(6) . . . no
O34 W2 O11 W7 126.1(6) . . . no
O1 W2 O14 W9 18.8(7) . . . no
O2 W2 O14 W9 3.0(2) . . . no
O3 W2 O14 W9 -67.9(3) . . . no
O11 W2 O14 W9 88.6(3) . . . no
O34 W2 O14 W9 -170.5(3) . . . no
O3 W3 O2 W2 -2.63(16) . . . no
O3 W3 O2 W9 -94.62(19) . . . no
O3 W3 O2 V1 134.2(3) . . . no
O4 W3 O2 W2 -89.66(18) . . . no
O4 W3 O2 W9 178.36(19) . . . no
O4 W3 O2 V1 47.1(3) . . . no
O15 W3 O2 W2 84.22(18) . . . no
O15 W3 O2 W9 -7.77(16) . . . no
O15 W3 O2 V1 -139.0(3) . . . no
O17 W3 O2 W2 176.82(19) . . . no
O17 W3 O2 W9 84.84(19) . . . no
O17 W3 O2 V1 -46.4(3) . . . no
O2 W3 O3 W2 4.0(2) . . . no
O4 W3 O3 W2 88.7(3) . . . no
O15 W3 O3 W2 -71.3(3) . . . no
O17 W3 O3 W2 2.6(7) . . . no
O33 W3 O3 W2 -171.2(3) . . . no
O2 W3 O4 W4 -67.2(6) . . . no
O3 W3 O4 W4 -140.2(6) . . . no
O15 W3 O4 W4 -82.1(7) . . . no
O17 W3 O4 W4 17.9(6) . . . no
O33 W3 O4 W4 124.3(6) . . . no
O2 W3 O15 W9 10.9(2) . . . no
O3 W3 O15 W9 85.0(3) . . . no
O4 W3 O15 W9 26.3(6) . . . no
O17 W3 O15 W9 -74.0(3) . . . no
O33 W3 O15 W9 179.9(2) . . . no
O2 W3 O17 Co1 -27.0(4) . . . no
O3 W3 O17 Co1 -25.6(8) . . . no
O4 W3 O17 Co1 -110.2(4) . . . no
O15 W3 O17 Co1 46.7(4) . . . no
O33 W3 O17 Co1 148.0(4) . . . no
O5 W4 O4 W3 66.6(6) . . . no
O7 W4 O4 W3 78.6(7) . . . no
O30 W4 O4 W3 138.7(6) . . . no
O31 W4 O4 W3 -17.9(6) . . . no
O32 W4 O4 W3 -124.0(6) . . . no
O4 W4 O5 W1 88.64(18) . . . no
O4 W4 O5 W5 -179.93(18) . . . no
O4 W4 O5 V1 -45.7(3) . . . no
O7 W4 O5 W1 -85.93(18) . . . no
O7 W4 O5 W5 5.50(16) . . . no
O7 W4 O5 V1 139.8(3) . . . no
O30 W4 O5 W1 0.37(14) . . . no
O30 W4 O5 W5 91.79(17) . . . no
O30 W4 O5 V1 -134.0(3) . . . no
O31 W4 O5 W1 -176.7(2) . . . no
O31 W4 O5 W5 -85.24(19) . . . no
O31 W4 O5 V1 49.0(3) . . . no
O4 W4 O7 W5 -20.3(6) . . . no
O5 W4 O7 W5 -7.8(2) . . . no
O30 W4 O7 W5 -81.6(3) . . . no
O31 W4 O7 W5 77.2(3) . . . no
O32 W4 O7 W5 -177.9(3) . . . no
O4 W4 O30 W1 -84.8(3) . . . no
O5 W4 O30 W1 -0.6(2) . . . no
O7 W4 O30 W1 72.9(3) . . . no
O31 W4 O30 W1 6.9(6) . . . no
O32 W4 O30 W1 172.7(3) . . . no
O4 W4 O31 Co2 109.3(4) . . 3_656 no
O5 W4 O31 Co2 26.4(4) . . 3_656 no
O7 W4 O31 Co2 -45.2(4) . . 3_656 no
O30 W4 O31 Co2 19.2(8) . . 3_656 no
O32 W4 O31 Co2 -146.2(4) . . 3_656 no
O6 W5 O5 W1 -2.73(15) . . . no
O6 W5 O5 W4 -94.43(17) . . . no
O6 W5 O5 V1 132.2(3) . . . no
O7 W5 O5 W1 86.10(17) . . . no
O7 W5 O5 W4 -5.60(16) . . . no
O7 W5 O5 V1 -139.0(3) . . . no
O8 W5 O5 W1 -89.42(17) . . . no
O8 W5 O5 W4 178.87(18) . . . no
O8 W5 O5 V1 45.5(3) . . . no
O28 W5 O5 W1 179.68(19) . . . no
O28 W5 O5 W4 87.98(18) . . . no
O28 W5 O5 V1 -45.4(3) . . . no
O5 W5 O6 W1 4.2(2) . . . no
O7 W5 O6 W1 -69.4(3) . . . no
O8 W5 O6 W1 89.4(3) . . . no
O28 W5 O6 W1 10.3(6) . . . no
O29 W5 O6 W1 -169.9(3) . . . no
O5 W5 O7 W4 7.8(2) . . . no
O6 W5 O7 W4 81.6(3) . . . no
O8 W5 O7 W4 18.9(6) . . . no
O28 W5 O7 W4 -75.5(3) . . . no
O29 W5 O7 W4 179.9(3) . . . no
O5 W5 O8 W6 -63.3(5) . . . no
O6 W5 O8 W6 -136.5(5) . . . no
O7 W5 O8 W6 -73.9(7) . . . no
O28 W5 O8 W6 20.7(5) . . . no
O29 W5 O8 W6 125.1(5) . . . no
O5 W5 O28 Co1 125.6(3) . . 3_656 no
O5 W5 O28 Co2 -34.8(3) . . 3_656 no
O6 W5 O28 Co1 119.8(4) . . 3_656 no
O6 W5 O28 Co2 -40.7(7) . . 3_656 no
O7 W5 O28 Co1 -162.0(3) . . 3_656 no
O7 W5 O28 Co2 37.5(3) . . 3_656 no
O8 W5 O28 Co1 41.7(3) . . 3_656 no
O8 W5 O28 Co2 -118.7(3) . . 3_656 no
O29 W5 O28 Co1 -60.0(3) . . 3_656 no
O29 W5 O28 Co2 139.6(3) . . 3_656 no
O9 W6 O8 W5 137.0(5) . . . no
O19 W6 O8 W5 -21.2(5) . . . no
O21 W6 O8 W5 64.1(5) . . . no
O24 W6 O8 W5 74.2(7) . . . no
O27 W6 O8 W5 -125.4(5) . . . no
O8 W6 O9 W7 -89.3(3) . . . no
O19 W6 O9 W7 -15.3(6) . . . no
O21 W6 O9 W7 -4.2(2) . . . no
O24 W6 O9 W7 69.8(3) . . . no
O27 W6 O9 W7 170.1(3) . . . no
O8 W6 O19 Co2 120.6(3) . . . no
O8 W6 O19 Co1 -42.2(3) . . 3_656 no
O9 W6 O19 Co2 47.5(7) . . . no
O9 W6 O19 Co1 -115.3(4) . . 3_656 no
O21 W6 O19 Co2 36.9(3) . . . no
O21 W6 O19 Co1 -125.9(3) . . 3_656 no
O24 W6 O19 Co2 -35.9(3) . . . no
O24 W6 O19 Co1 161.4(3) . . 3_656 no
O27 W6 O19 Co2 -138.0(3) . . . no
O27 W6 O19 Co1 59.2(3) . . 3_656 no
O8 W6 O21 W8 -179.14(19) . . . no
O8 W6 O21 V1 -46.9(3) . . . no
O9 W6 O21 W8 94.66(18) . . . no
O9 W6 O21 V1 -133.1(3) . . . no
O19 W6 O21 W8 -89.62(18) . . . no
O19 W6 O21 V1 42.6(3) . . . no
O24 W6 O21 W8 5.08(17) . . . no
O24 W6 O21 V1 137.3(3) . . . no
O8 W6 O24 W8 -17.6(6) . . . no
O9 W6 O24 W8 -80.4(3) . . . no
O19 W6 O24 W8 77.0(3) . . . no
O21 W6 O24 W8 -7.1(2) . . . no
O27 W6 O24 W8 -178.0(3) . . . no
O10 W7 O9 W6 90.0(3) . . . no
O11 W7 O9 W6 18.9(6) . . . no
O12 W7 O9 W6 -66.0(3) . . . no
O26 W7 O9 W6 -167.6(3) . . . no
O9 W7 O10 W1 -129.2(6) . . . no
O11 W7 O10 W1 27.5(6) . . . no
O12 W7 O10 W1 -46.0(9) . . . no
O26 W7 O10 W1 129.3(6) . . . no
O9 W7 O11 W2 44.6(8) . . . no
O10 W7 O11 W2 -27.0(6) . . . no
O12 W7 O11 W2 129.9(6) . . . no
O26 W7 O11 W2 -128.9(6) . . . no
O9 W7 O12 W8 69.9(3) . . . no
O10 W7 O12 W8 -12.7(7) . . . no
O11 W7 O12 W8 -85.6(3) . . . no
O26 W7 O12 W8 172.0(3) . . . no
O13 W8 O12 W7 86.0(3) . . . no
O20 W8 O12 W7 -6.7(7) . . . no
O21 W8 O12 W7 0.9(3) . . . no
O24 W8 O12 W7 -72.1(3) . . . no
O25 W8 O12 W7 -171.5(3) . . . no
O12 W8 O13 W9 -137.7(5) . . . no
O20 W8 O13 W9 17.8(5) . . . no
O21 W8 O13 W9 -65.4(5) . . . no
O24 W8 O13 W9 -74.4(7) . . . no
O25 W8 O13 W9 122.8(5) . . . no
O12 W8 O20 Co2 -21.1(8) . . . no
O13 W8 O20 Co2 -112.3(4) . . . no
O21 W8 O20 Co2 -28.3(4) . . . no
O24 W8 O20 Co2 43.3(4) . . . no
O25 W8 O20 Co2 143.5(4) . . . no
O12 W8 O21 W6 -92.4(2) . . . no
O12 W8 O21 V1 135.0(3) . . . no
O13 W8 O21 W6 179.07(19) . . . no
O13 W8 O21 V1 46.5(3) . . . no
O20 W8 O21 W6 84.5(2) . . . no
O20 W8 O21 V1 -48.1(3) . . . no
O24 W8 O21 W6 -4.88(16) . . . no
O24 W8 O21 V1 -137.5(3) . . . no
O12 W8 O24 W6 80.8(3) . . . no
O13 W8 O24 W6 16.6(6) . . . no
O20 W8 O24 W6 -77.0(3) . . . no
O21 W8 O24 W6 7.1(2) . . . no
O25 W8 O24 W6 179.6(3) . . . no
O13 W9 O2 W2 87.83(18) . . . no
O13 W9 O2 W3 -179.74(19) . . . no
O13 W9 O2 V1 -47.9(3) . . . no
O14 W9 O2 W2 1.99(16) . . . no
O14 W9 O2 W3 94.42(19) . . . no
O14 W9 O2 V1 -133.8(3) . . . no
O15 W9 O2 W2 -84.64(18) . . . no
O15 W9 O2 W3 7.80(16) . . . no
O15 W9 O2 V1 139.6(3) . . . no
O16 W9 O2 W2 -178.6(2) . . . no
O16 W9 O2 W3 -86.2(2) . . . no
O16 W9 O2 V1 45.6(3) . . . no
O2 W9 O13 W8 65.9(5) . . . no
O14 W9 O13 W8 138.3(5) . . . no
O15 W9 O13 W8 83.4(7) . . . no
O16 W9 O13 W8 -16.9(5) . . . no
O23 W9 O13 W8 -121.7(5) . . . no
O2 W9 O14 W2 -3.1(3) . . . no
O13 W9 O14 W2 -88.5(3) . . . no
O15 W9 O14 W2 71.4(3) . . . no
O16 W9 O14 W2 -4.5(7) . . . no
O23 W9 O14 W2 170.8(3) . . . no
O2 W9 O15 W3 -10.8(2) . . . no
O13 W9 O15 W3 -29.0(6) . . . no
O14 W9 O15 W3 -84.3(3) . . . no
O16 W9 O15 W3 71.6(3) . . . no
O23 W9 O15 W3 176.1(3) . . . no
O2 W9 O16 Co1 31.3(4) . . . no
O13 W9 O16 Co1 114.7(4) . . . no
O14 W9 O16 Co1 32.6(8) . . . no
O15 W9 O16 Co1 -41.1(4) . . . no
O23 W9 O16 Co1 -142.6(4) . . . no
O1W Co1 O16 W9 108.5(4) . . . no
O17 Co1 O16 W9 19.5(4) . . . no
O18 Co1 O16 W9 -71.5(4) . . . no
O28 Co1 O16 W9 -154.3(4) 3_656 . . no
O1W Co1 O17 W3 -108.6(4) . . . no
O16 Co1 O17 W3 -23.1(4) . . . no
O18 Co1 O17 W3 67.0(4) . . . no
O19 Co1 O17 W3 149.4(4) 3_656 . . no
O16 Co1 O18 Co2 -83.81(19) . . . no
O16 Co1 O18 V1 44.2(3) . . . no
O16 Co1 O18 Co2 174.07(18) . . 3_656 no
O17 Co1 O18 Co2 -173.40(19) . . . no
O17 Co1 O18 V1 -45.4(3) . . . no
O17 Co1 O18 Co2 84.48(19) . . 3_656 no
O19 Co1 O18 Co2 94.13(18) 3_656 . . no
O19 Co1 O18 V1 -137.8(3) 3_656 . . no
O19 Co1 O18 Co2 -8.00(17) 3_656 . 3_656 no
O28 Co1 O18 Co2 8.14(18) 3_656 . . no
O28 Co1 O18 V1 136.2(3) 3_656 . . no
O28 Co1 O18 Co2 -93.99(19) 3_656 . 3_656 no
O1W Co1 O19 W6 20.6(3) . 3_656 3_656 no
O1W Co1 O19 Co2 -171.96(17) . 3_656 3_656 no
O17 Co1 O19 W6 110.1(3) . 3_656 3_656 no
O17 Co1 O19 Co2 -82.49(19) . 3_656 3_656 no
O18 Co1 O19 W6 -159.2(3) . 3_656 3_656 no
O18 Co1 O19 Co2 8.25(17) . 3_656 3_656 no
O1W Co1 O28 Co2 167.13(19) . 3_656 . no
O1W Co1 O28 W5 -26.7(3) . 3_656 3_656 no
O16 Co1 O28 Co2 81.4(2) . 3_656 . no
O16 Co1 O28 W5 -112.4(3) . 3_656 3_656 no
O18 Co1 O28 Co2 -8.44(19) . 3_656 . no
O18 Co1 O28 W5 157.8(3) . 3_656 3_656 no
O19 Co1 O28 Co2 -91.41(19) 3_656 3_656 . no
O19 Co2 O18 Co1 -179.4(2) . . . no
O19 Co2 O18 V1 51.4(3) . . . no
O19 Co2 O18 Co2 -81.6(2) . . 3_656 no
O20 Co2 O18 Co1 86.3(2) . . . no
O20 Co2 O18 V1 -43.0(3) . . . no
O20 Co2 O18 Co2 -176.0(2) . . 3_656 no
O18 Co2 O18 Co1 -97.8(2) 3_656 . . no
O18 Co2 O18 V1 133.0(3) 3_656 . . no
O18 Co2 O18 Co2 0.00(19) 3_656 . 3_656 no
O28 Co2 O18 Co1 -8.20(18) 3_656 . . no
O28 Co2 O18 V1 -137.5(3) 3_656 . . no
O28 Co2 O18 Co2 89.6(2) 3_656 . 3_656 no
O18 Co2 O19 W6 -79.0(3) . . . no
O18 Co2 O19 Co1 87.02(18) . . 3_656 no
O20 Co2 O19 W6 12.8(3) . . . no
O20 Co2 O19 Co1 178.79(18) . . 3_656 no
O18 Co2 O19 W6 -157.9(3) 3_656 . . no
O18 Co2 O19 Co1 8.12(17) 3_656 . 3_656 no
O31 Co2 O19 W6 110.1(3) 3_656 . . no
O31 Co2 O19 Co1 -83.86(19) 3_656 . 3_656 no
O18 Co2 O20 W8 68.2(4) . . . no
O19 Co2 O20 W8 -19.8(4) . . . no
O28 Co2 O20 W8 150.1(4) 3_656 . . no
O31 Co2 O20 W8 -114.8(4) 3_656 . . no
O18 Co2 O18 Co1 -97.61(19) . 3_656 3_656 no
O18 Co2 O18 Co2 0.00(18) . 3_656 3_656 no
O18 Co2 O18 V1 132.2(3) . 3_656 3_656 no
O19 Co2 O18 Co1 -8.00(16) . 3_656 3_656 no
O19 Co2 O18 Co2 89.61(19) . 3_656 3_656 no
O19 Co2 O18 V1 -138.2(3) . 3_656 3_656 no
O18 Co2 O28 Co1 8.25(18) . 3_656 . no
O18 Co2 O28 W5 -155.6(4) . 3_656 3_656 no
O20 Co2 O28 Co1 -83.0(2) . 3_656 . no
O20 Co2 O28 W5 113.1(4) . 3_656 3_656 no
O18 Co2 O28 Co1 87.14(19) 3_656 3_656 . no
O31 Co2 O28 Co1 179.59(19) 3_656 3_656 . no
O19 Co2 O31 W4 147.7(4) . 3_656 3_656 no
O20 Co2 O31 W4 -117.3(4) . 3_656 3_656 no
O5 V1 O2 W2 58.3(3) . . . no
O5 V1 O2 W3 -63.9(3) . . . no
O5 V1 O2 W9 178.7(3) . . . no
O18 V1 O2 W2 -179.7(2) . . . no
O18 V1 O2 W3 58.1(3) . . . no
O18 V1 O2 W9 -59.3(3) . . . no
O21 V1 O2 W2 -56.0(3) . . . no
O21 V1 O2 W3 -178.2(2) . . . no
O21 V1 O2 W9 64.4(3) . . . no
O2 V1 O5 W1 -56.7(3) . . . no
O2 V1 O5 W4 62.4(3) . . . no
O2 V1 O5 W5 -176.8(3) . . . no
O18 V1 O5 W1 -179.6(3) . . . no
O18 V1 O5 W4 -60.5(3) . . . no
O18 V1 O5 W5 60.3(3) . . . no
O21 V1 O5 W1 57.6(3) . . . no
O21 V1 O5 W4 176.7(3) . . . no
O21 V1 O5 W5 -62.5(3) . . . no
O2 V1 O18 Co1 1.0(3) . . . no
O2 V1 O18 Co2 118.1(3) . . . no
O2 V1 O18 Co2 -117.6(3) . . 3_656 no
O5 V1 O18 Co1 120.8(3) . . . no
O5 V1 O18 Co2 -122.1(3) . . . no
O5 V1 O18 Co2 2.3(4) . . 3_656 no
O21 V1 O18 Co1 -119.6(3) . . . no
O21 V1 O18 Co2 -2.5(3) . . . no
O21 V1 O18 Co2 121.9(3) . . 3_656 no
O2 V1 O21 W6 177.9(2) . . . no
O2 V1 O21 W8 -63.3(3) . . . no
O5 V1 O21 W6 63.5(3) . . . no
O5 V1 O21 W8 -177.7(3) . . . no
O18 V1 O21 W6 -58.4(3) . . . no
O18 V1 O21 W8 60.4(3) . . . no
